data_2218391
loop_
_publ_author_name
'Driss, Mohamed'
'Toumi, Meriem'
'Ben Amor, Fatma'
'Driss, Ahmed'
'Boujlel, Khaled'

_publ_section_title
;
 1,2-Bis[bis(methylsulfanyl)methylene]hydrazine
;
_journal_coeditor_code DN2348
_journal_issue 6
_journal_name_full 'Acta Crystallographica Section E'
_journal_page_first o1132
_journal_paper_doi 10.1107/S1600536808014608
_journal_volume 64
_journal_year 2008
_chemical_formula_iupac 'C6 H12 N2 S4'
_chemical_formula_moiety 'C6 H12 N2 S4'
_chemical_formula_sum 'C6 H12 N2 S4'
_chemical_formula_weight 240.42
_chemical_name_systematic
;
1,2-Bis[bis(methylsulfanyl)methylene]hydrazine
;
_space_group_IT_number 12
_symmetry_cell_setting monoclinic
_symmetry_space_group_name_Hall '-C 2y'
_symmetry_space_group_name_H-M 'C 1 2/m 1'
_atom_sites_solution_hydrogens geom
_atom_sites_solution_primary direct
_atom_sites_solution_secondary difmap
_audit_creation_method SHELXL-97
_cell_angle_alpha 90.00
_cell_angle_beta 117.66(2)
_cell_angle_gamma 90.00
_cell_formula_units_Z 2
_cell_length_a 10.683(2)
_cell_length_b 7.1930(10)
_cell_length_c 8.309(2)
_cell_measurement_reflns_used 25
_cell_measurement_temperature 298(2)
_cell_measurement_theta_max 15
_cell_measurement_theta_min 10
_cell_volume 565.5(2)
_computing_cell_refinement 'CAD-4 EXPRESS (Duisenberg, 1992; Mac\'i\<cek & Yordanov, 1992)'
_computing_data_collection 'CAD-4 EXPRESS (Duisenberg, 1992; Mac\'i\<cek & Yordanov, 1992)'
_computing_data_reduction 'XCAD4 (Harms & Wocadlo, 1995)'
_computing_molecular_graphics 'ORTEPIII (Burnett & Johnson, 1996) and ORTEP-3 for Windows (Farrugia, 1997)'
_computing_publication_material 'WinGX (Farrugia, 1999)'
_computing_structure_refinement 'SHELXL97 (Sheldrick, 2008)'
_computing_structure_solution 'SHELXS97 (Sheldrick, 2008)'
_diffrn_ambient_temperature 298(2)
_diffrn_measured_fraction_theta_full 1.000
_diffrn_measured_fraction_theta_max 1.000
_diffrn_measurement_device_type 'Enraf--Nonius CAD-4 EXPRESS'
_diffrn_measurement_method \w/2\q
_diffrn_radiation_monochromator graphite
_diffrn_radiation_source 'fine-focus sealed tube'
_diffrn_radiation_type MoK\a
_diffrn_radiation_wavelength 0.71073
_diffrn_reflns_av_R_equivalents 0.0270
_diffrn_reflns_av_sigmaI/netI 0.0243
_diffrn_reflns_limit_h_max 14
_diffrn_reflns_limit_h_min -14
_diffrn_reflns_limit_k_max 10
_diffrn_reflns_limit_k_min -1
_diffrn_reflns_limit_l_max 11
_diffrn_reflns_limit_l_min -11
_diffrn_reflns_number 1994
_diffrn_reflns_theta_full 29.97
_diffrn_reflns_theta_max 29.97
_diffrn_reflns_theta_min 2.77
_diffrn_standards_decay_% 2
_diffrn_standards_interval_time 120
_diffrn_standards_number 2
_exptl_absorpt_coefficient_mu 0.793
_exptl_absorpt_correction_T_max 0.84
_exptl_absorpt_correction_T_min 0.79
_exptl_absorpt_correction_type psi-scan
_exptl_absorpt_process_details '(North <i>et al.</i>,  1968)'
_exptl_crystal_colour yellow
_exptl_crystal_density_diffrn 1.412
_exptl_crystal_density_method 'not measured'
_exptl_crystal_description plate
_exptl_crystal_F_000 252
_exptl_crystal_size_max 0.504
_exptl_crystal_size_mid 0.288
_exptl_crystal_size_min 0.216
_refine_diff_density_max 0.261
_refine_diff_density_min -0.218
_refine_ls_extinction_method none
_refine_ls_goodness_of_fit_ref 1.058
_refine_ls_hydrogen_treatment constr
_refine_ls_matrix_type full
_refine_ls_number_parameters 37
_refine_ls_number_reflns 885
_refine_ls_number_restraints 0
_refine_ls_restrained_S_all 1.058
_refine_ls_R_factor_all 0.0403
_refine_ls_R_factor_gt 0.0319
_refine_ls_shift/su_max 0.001
_refine_ls_shift/su_mean 0.000
_refine_ls_structure_factor_coef Fsqd
_refine_ls_weighting_details 'calc w=1/[\s^2^(Fo^2^)+(0.0422P)^2^+0.172P] where P=(Fo^2^+2Fc^2^)/3'
_refine_ls_weighting_scheme calc
_refine_ls_wR_factor_gt 0.0823
_refine_ls_wR_factor_ref 0.0878
_reflns_number_gt 701
_reflns_number_total 885
_reflns_threshold_expression I>2\s(I)
_cod_data_source_file dn2348.cif
_cod_data_source_block I
_cod_original_sg_symbol_H-M 'C 2/m'
_cod_database_code 2218391
_cod_database_fobs_code 2218391

loop_
_symmetry_equiv_pos_as_xyz
'x, y, z'
'-x, y, -z'
'x+1/2, y+1/2, z'
'-x+1/2, y+1/2, -z'
'-x, -y, -z'
'x, -y, z'
'-x+1/2, -y+1/2, -z'
'x+1/2, -y+1/2, z'

loop_
_atom_site_type_symbol
_atom_site_label
_atom_site_fract_x
_atom_site_fract_y
_atom_site_fract_z
_atom_site_U_iso_or_equiv
_atom_site_adp_type
_atom_site_calc_flag
_atom_site_refinement_flags
_atom_site_occupancy
S S1 0.83746(5) 0.5000 0.78339(7) 0.0648(2) Uani d S 1
S S2 0.58364(5) 0.5000 0.85038(7) 0.0605(2) Uani d S 1
N N1 0.57245(14) 0.5000 0.5218(2) 0.0493(4) Uani d S 1
C C1 0.65298(17) 0.5000 0.6951(2) 0.0435(4) Uani d S 1
C C2 0.7394(3) 0.5000 1.0710(3) 0.0695(7) Uani d S 1
H H2A 0.7109 0.5000 1.1650 0.104 Uiso d SR 1
H H2B 0.7948 0.6090 1.0824 0.104 Uiso d R 1
C C3 0.8586(3) 0.5000 0.5812(4) 0.0732(8) Uani d S 1
H H3A 0.9574 0.5000 0.6140 0.110 Uiso d SR 1
H H3B 0.8148 0.6090 0.5107 0.110 Uiso d R 1

loop_
_atom_site_aniso_label
_atom_site_aniso_U_11
_atom_site_aniso_U_22
_atom_site_aniso_U_33
_atom_site_aniso_U_12
_atom_site_aniso_U_13
_atom_site_aniso_U_23
S1 0.0283(2) 0.1133(6) 0.0464(3) 0.000 0.01185(19) 0.000
S2 0.0414(3) 0.0984(5) 0.0439(3) 0.000 0.0217(2) 0.000
N1 0.0286(6) 0.0772(12) 0.0392(7) 0.000 0.0132(6) 0.000
C1 0.0302(7) 0.0566(11) 0.0413(8) 0.000 0.0146(6) 0.000
C2 0.0619(13) 0.1011(19) 0.0380(9) 0.000 0.0168(9) 0.000
C3 0.0475(11) 0.116(2) 0.0656(13) 0.000 0.0339(10) 0.000

loop_
_atom_type_symbol
_atom_type_description
_atom_type_scat_dispersion_real
_atom_type_scat_dispersion_imag
_atom_type_scat_source
H H 0.0000 0.0000 'International Tables Vol C Tables 4.2.6.8 and 6.1.1.4'
C C 0.0033 0.0016 'International Tables Vol C Tables 4.2.6.8 and 6.1.1.4'
N N 0.0061 0.0033 'International Tables Vol C Tables 4.2.6.8 and 6.1.1.4'
S S 0.1246 0.1234 'International Tables Vol C Tables 4.2.6.8 and 6.1.1.4'

loop_
_geom_angle_atom_site_label_1
_geom_angle_atom_site_label_2
_geom_angle_atom_site_label_3
_geom_angle_site_symmetry_3
_geom_angle
C1 S1 C3 . 102.32(10)
C1 S2 C2 . 103.88(10)
C1 N1 N1 5_666 111.67(18)
N1 C1 S1 . 120.29(14)
N1 C1 S2 . 121.90(13)
S1 C1 S2 . 117.81(10)
S2 C2 H2A . 109.5
S2 C2 H2B . 109.5
H2A C2 H2B . 109.5
S1 C3 H3A . 109.5
S1 C3 H3B . 109.5
H3A C3 H3B . 109.5

loop_
_geom_bond_atom_site_label_1
_geom_bond_atom_site_label_2
_geom_bond_site_symmetry_2
_geom_bond_distance
S1 C1 . 1.7550(18)
S1 C3 . 1.796(3)
S2 C1 . 1.7609(19)
S2 C2 . 1.816(2)
N1 C1 . 1.290(2)
N1 N1 5_666 1.417(3)
C2 H2A . 0.9600
C2 H2B . 0.9600
C3 H3A . 0.9600
C3 H3B . 0.9600
